data_7023505
loop_
_publ_author_name
'Li, Yan'
'Wang, Jinjin'
'Wu, Yile'
'Zhu, Hongping'
'Samuel, Prinson P.'
'Roesky, Herbert W.'

_publ_section_title
;
 Synthesis of metallasiloxanes of group 13-15 and their application in
 catalysis.
;
_journal_issue 37
_journal_name_full 'Dalton transactions (Cambridge, England : 2003)'
_journal_page_first 13715
_journal_page_last 13722
_journal_paper_doi 10.1039/c3dt51408k
_journal_volume 42
_journal_year 2013
_chemical_formula_sum 'C93 H176 Al6 N4 O18.75 Si8'
_chemical_formula_weight 2036.98
_chemical_name_systematic
; 
 ? 
;
_space_group_IT_number 19
_symmetry_cell_setting orthorhombic
_symmetry_space_group_name_Hall 'P 2ac 2ab'
_symmetry_space_group_name_H-M 'P 21 21 21'
_atom_sites_solution_hydrogens geom
_atom_sites_solution_primary direct
_atom_sites_solution_secondary difmap
_audit_creation_method SHELXL-97
_cell_angle_alpha 90.00
_cell_angle_beta 90.00
_cell_angle_gamma 90.00
_cell_formula_units_Z 4
_cell_length_a 18.6059(5)
_cell_length_b 18.7005(5)
_cell_length_c 35.0951(11)
_cell_measurement_reflns_used 15781
_cell_measurement_temperature 173(2)
_cell_measurement_theta_max 28.9642
_cell_measurement_theta_min 2.6948
_cell_volume 12211.0(6)
_computing_cell_refinement CrysAlisPro
_computing_data_collection CrysAlisPro
_computing_data_reduction CrysAlisPro
_computing_molecular_graphics 'Bruker SHELXTL'
_computing_publication_material 'Bruker SHELXTL'
_computing_structure_refinement 'SHELXL-97 (Sheldrick, 1997)'
_computing_structure_solution 'SHELXS-97 (Sheldrick, 1990)'
_diffrn_ambient_temperature 173(2)
_diffrn_detector_area_resol_mean 16.1903
_diffrn_measured_fraction_theta_full 0.997
_diffrn_measured_fraction_theta_max 0.997
_diffrn_measurement_device_type 'Xcalibur, Sapphire3, Gemini ultra'
_diffrn_measurement_method 'phi and omega scans'
_diffrn_radiation_monochromator graphite
_diffrn_radiation_source 'Enhanced (Mo) X-ray Source'
_diffrn_radiation_type MoK\a
_diffrn_radiation_wavelength 0.71073
_diffrn_reflns_av_R_equivalents 0.0915
_diffrn_reflns_av_unetI/netI 0.0946
_diffrn_reflns_limit_h_max 22
_diffrn_reflns_limit_h_min -22
_diffrn_reflns_limit_k_max 23
_diffrn_reflns_limit_k_min -22
_diffrn_reflns_limit_l_max 40
_diffrn_reflns_limit_l_min -43
_diffrn_reflns_number 90833
_diffrn_reflns_theta_full 26.00
_diffrn_reflns_theta_max 26.00
_diffrn_reflns_theta_min 2.70
_exptl_absorpt_coefficient_mu 0.187
_exptl_absorpt_correction_T_max 0.9635
_exptl_absorpt_correction_T_min 0.9288
_exptl_absorpt_correction_type multi-scan
_exptl_absorpt_process_details empirical
_exptl_crystal_colour colorless
_exptl_crystal_density_diffrn 1.108
_exptl_crystal_density_meas ?
_exptl_crystal_density_method 'not measured'
_exptl_crystal_description rectangular
_exptl_crystal_F_000 4408
_exptl_crystal_size_max 0.40
_exptl_crystal_size_mid 0.40
_exptl_crystal_size_min 0.20
_refine_diff_density_max 0.838
_refine_diff_density_min -0.639
_refine_diff_density_rms 0.083
_refine_ls_abs_structure_details 'Flack H D (1983), Acta Cryst. A39, 876-881'
_refine_ls_abs_structure_Flack 0.00
_refine_ls_extinction_method none
_refine_ls_goodness_of_fit_ref 1.045
_refine_ls_hydrogen_treatment 'refined in riding mode to the acrrier atom'
_refine_ls_matrix_type full
_refine_ls_number_parameters 1229
_refine_ls_number_reflns 23933
_refine_ls_number_restraints 1246
_refine_ls_restrained_S_all 1.057
_refine_ls_R_factor_all 0.1126
_refine_ls_R_factor_gt 0.0793
_refine_ls_shift/su_max 0.044
_refine_ls_shift/su_mean 0.001
_refine_ls_structure_factor_coef Fsqd
_refine_ls_weighting_details 'calc w=1/[\s^2^(Fo^2^)+(0.1012P)^2^+5.0249P] where P=(Fo^2^+2Fc^2^)/3'
_refine_ls_weighting_scheme calc
_refine_ls_wR_factor_gt 0.1860
_refine_ls_wR_factor_ref 0.2045
_reflns_number_gt 17220
_reflns_number_total 23933
_reflns_threshold_expression >2sigma(I)
_cod_data_source_file c3dt51408k.txt
_cod_data_source_block compound_6
_cod_depositor_comments
;
The following automatic conversions were performed:

'_symmetry_cell_setting' value 'Orthorhombic' changed to
'orthorhombic' according to
/home/saulius/struct/CIF-dictionaries/cif_core.dic dictionary named
'cif_core.dic' version 2.4.2 from 2011-04-26.

Automatic conversion script
Id: cif_fix_values 1891 2012-01-12 08:04:46Z andrius 

The following automatic conversions were performed:

'_exptl_crystal_density_meas' value 'not measured' was changed to '?'
- the value is perceived as not measured.

Automatic conversion script
Id: cif_fix_values 3008 2015-01-20 13:52:24Z robertas 
;
_cod_original_sg_symbol_H-M P2(1)2(1)2(1)
_cod_database_code 7023505

loop_
_symmetry_equiv_pos_as_xyz
'x, y, z'
'-x+1/2, -y, z+1/2'
'-x, y+1/2, -z+1/2'
'x+1/2, -y+1/2, -z'

loop_
_atom_site_label
_atom_site_type_symbol
_atom_site_fract_x
_atom_site_fract_y
_atom_site_fract_z
_atom_site_U_iso_or_equiv
_atom_site_adp_type
_atom_site_occupancy
_atom_site_symmetry_multiplicity
_atom_site_calc_flag
_atom_site_refinement_flags
_atom_site_disorder_assembly
_atom_site_disorder_group
Al1 Al -0.02201(9) 0.16867(9) 0.93190(5) 0.0341(4) Uani 1 1 d . . .
Al2 Al -0.08179(11) 0.22011(10) 0.82278(5) 0.0411(5) Uani 1 1 d . . .
Al3 Al -0.20969(8) 0.29430(9) 0.91498(5) 0.0309(4) Uani 1 1 d . . .
Si1 Si -0.16326(8) 0.14078(7) 0.88764(4) 0.0244(3) Uani 1 1 d . . .
Si2 Si -0.05023(7) 0.31707(8) 0.89138(4) 0.0255(3) Uani 1 1 d . . .
Si3 Si -0.17999(9) -0.01829(8) 0.90401(5) 0.0331(4) Uani 1 1 d . . .
Si4 Si -0.02255(8) 0.46607(8) 0.92359(5) 0.0334(4) Uani 1 1 d . . .
N1 N -0.2128(2) 0.0626(2) 0.88624(12) 0.0278(10) Uani 1 1 d . . .
N2 N -0.0006(2) 0.3959(2) 0.89326(12) 0.0264(10) Uani 1 1 d . . .
O1 O -0.09328(19) 0.12295(19) 0.91247(11) 0.0331(9) Uani 1 1 d . . .
O2 O -0.1414(2) 0.16396(19) 0.84503(10) 0.0341(9) Uani 1 1 d . . .
O3 O -0.2095(2) 0.20312(18) 0.90748(10) 0.0331(9) Uani 1 1 d . . .
O4 O -0.00920(19) 0.25214(19) 0.91274(11) 0.0346(9) Uani 1 1 d . . .
O5 O -0.0626(2) 0.29647(19) 0.84732(10) 0.0349(9) Uani 1 1 d . . .
O6 O -0.12562(18) 0.33348(19) 0.91207(10) 0.0305(8) Uani 1 1 d . . .
C1 C 0.0620(4) 0.1110(4) 0.9412(3) 0.065(2) Uani 1 1 d . . .
H1A H 0.0794 0.0911 0.9171 0.097 Uiso 1 1 calc R . .
H1B H 0.0497 0.0719 0.9587 0.097 Uiso 1 1 calc R . .
H1C H 0.0997 0.1406 0.9527 0.097 Uiso 1 1 calc R . .
C2 C -0.0961(5) 0.2310(4) 0.76782(17) 0.068(2) Uani 1 1 d . . .
H2A H -0.1427 0.2539 0.7631 0.102 Uiso 1 1 calc R . .
H2B H -0.0952 0.1839 0.7556 0.102 Uiso 1 1 calc R . .
H2C H -0.0577 0.2608 0.7572 0.102 Uiso 1 1 calc R . .
C3 C -0.2682(3) 0.3292(3) 0.95637(19) 0.0476(16) Uani 1 1 d . . .
H3A H -0.2619 0.2982 0.9786 0.071 Uiso 1 1 calc R . .
H3B H -0.3188 0.3291 0.9487 0.071 Uiso 1 1 calc R . .
H3C H -0.2535 0.3780 0.9629 0.071 Uiso 1 1 calc R . .
O7 O -0.0551(2) 0.1882(3) 0.98218(13) 0.0565(10) Uani 1 1 d U . .
C01 C -0.0116(4) 0.2308(5) 1.0077(2) 0.0693(13) Uani 1 1 d U . .
H01A H 0.0093 0.2722 0.9941 0.083 Uiso 1 1 calc R . .
H01B H 0.0280 0.2018 1.0185 0.083 Uiso 1 1 calc R . .
C02 C -0.0612(4) 0.2552(5) 1.0384(2) 0.0754(14) Uani 1 1 d U . .
H02A H -0.0505 0.2299 1.0625 0.090 Uiso 1 1 calc R . .
H02B H -0.0556 0.3072 1.0427 0.090 Uiso 1 1 calc R . .
C03 C -0.1330(5) 0.2396(5) 1.0262(3) 0.0808(14) Uani 1 1 d U . .
H03A H -0.1561 0.2834 1.0162 0.097 Uiso 1 1 calc R . .
H03B H -0.1618 0.2218 1.0480 0.097 Uiso 1 1 calc R . .
C04 C -0.1293(4) 0.1848(4) 0.9962(2) 0.0637(13) Uani 1 1 d U . .
H04A H -0.1402 0.1368 1.0067 0.076 Uiso 1 1 calc R . .
H04B H -0.1638 0.1955 0.9755 0.076 Uiso 1 1 calc R . .
O8 O 0.0074(3) 0.1711(3) 0.82661(15) 0.0649(11) Uani 1 1 d U . .
C05 C 0.0183(5) 0.0963(5) 0.8194(3) 0.0777(14) Uani 1 1 d U . .
H05A H -0.0188 0.0771 0.8020 0.093 Uiso 1 1 calc R . .
H05B H 0.0177 0.0684 0.8434 0.093 Uiso 1 1 calc R . .
C06 C 0.0898(5) 0.0952(5) 0.8017(3) 0.0849(14) Uani 1 1 d U . .
H06A H 0.1134 0.0484 0.8058 0.102 Uiso 1 1 calc R . .
H06B H 0.0862 0.1041 0.7739 0.102 Uiso 1 1 calc R . .
C07 C 0.1301(5) 0.1523(5) 0.8203(3) 0.0804(14) Uani 1 1 d U . .
H07A H 0.1704 0.1688 0.8040 0.096 Uiso 1 1 calc R . .
H07B H 0.1494 0.1363 0.8451 0.096 Uiso 1 1 calc R . .
C08 C 0.0762(4) 0.2092(4) 0.8253(3) 0.0698(13) Uani 1 1 d U . .
H08A H 0.0847 0.2358 0.8493 0.084 Uiso 1 1 calc R . .
H08B H 0.0775 0.2433 0.8037 0.084 Uiso 1 1 calc R . .
O9 O -0.2546(2) 0.3250(3) 0.86985(13) 0.0571(10) Uani 1 1 d U . .
C4 C -0.3094(4) 0.2834(5) 0.8501(2) 0.0722(13) Uani 1 1 d U . .
H4A H -0.3513 0.2745 0.8669 0.087 Uiso 1 1 calc R . .
H4B H -0.2899 0.2371 0.8413 0.087 Uiso 1 1 calc R . .
C5 C -0.3295(5) 0.3294(5) 0.8175(2) 0.0779(14) Uani 1 1 d U . .
H5A H -0.3447 0.3000 0.7955 0.093 Uiso 1 1 calc R . .
H5B H -0.3692 0.3621 0.8245 0.093 Uiso 1 1 calc R . .
C6 C -0.2646(5) 0.3695(5) 0.8086(3) 0.0816(14) Uani 1 1 d U . .
H6A H -0.2764 0.4146 0.7952 0.098 Uiso 1 1 calc R . .
H6B H -0.2319 0.3409 0.7923 0.098 Uiso 1 1 calc R . .
C7 C -0.2320(5) 0.3840(5) 0.8455(2) 0.0742(14) Uani 1 1 d U . .
H7A H -0.1789 0.3855 0.8434 0.089 Uiso 1 1 calc R . .
H7B H -0.2491 0.4302 0.8558 0.089 Uiso 1 1 calc R . .
C11 C -0.2832(3) 0.0655(3) 0.87006(16) 0.0276(12) Uani 1 1 d . . .
C12 C -0.2941(3) 0.0535(3) 0.83048(17) 0.0383(14) Uani 1 1 d . . .
C13 C -0.3629(4) 0.0570(4) 0.8158(2) 0.061(2) Uani 1 1 d . . .
H13A H -0.3698 0.0493 0.7893 0.073 Uiso 1 1 calc R . .
C14 C -0.4201(4) 0.0708(4) 0.8378(3) 0.066(2) Uani 1 1 d . . .
H14A H -0.4667 0.0723 0.8267 0.079 Uiso 1 1 calc R . .
C15 C -0.4117(4) 0.0829(4) 0.8762(2) 0.0542(18) Uani 1 1 d . . .
H15A H -0.4524 0.0933 0.8915 0.065 Uiso 1 1 calc R . .
C16 C -0.3436(3) 0.0798(3) 0.89271(18) 0.0354(13) Uani 1 1 d . . .
C17 C -0.0935(4) -0.0434(4) 0.8808(2) 0.060(2) Uani 1 1 d . . .
H17A H -0.1002 -0.0453 0.8531 0.090 Uiso 1 1 calc R . .
H17B H -0.0781 -0.0904 0.8901 0.090 Uiso 1 1 calc R . .
H17C H -0.0568 -0.0077 0.8870 0.090 Uiso 1 1 calc R . .
C18 C -0.2466(3) -0.0898(3) 0.89400(19) 0.0429(15) Uani 1 1 d . . .
H18A H -0.2920 -0.0785 0.9068 0.064 Uiso 1 1 calc R . .
H18B H -0.2282 -0.1356 0.9035 0.064 Uiso 1 1 calc R . .
H18C H -0.2546 -0.0931 0.8665 0.064 Uiso 1 1 calc R . .
C19 C -0.1651(4) -0.0139(4) 0.9566(2) 0.061(2) Uani 1 1 d . . .
H19A H -0.2095 0.0013 0.9692 0.091 Uiso 1 1 calc R . .
H19B H -0.1268 0.0205 0.9622 0.091 Uiso 1 1 calc R . .
H19C H -0.1512 -0.0613 0.9661 0.091 Uiso 1 1 calc R . .
C21 C 0.0610(3) 0.3994(3) 0.86797(16) 0.0320(13) Uani 1 1 d . . .
C22 C 0.0509(4) 0.4239(3) 0.83032(17) 0.0419(15) Uani 1 1 d . . .
C23 C 0.1097(4) 0.4225(4) 0.8056(2) 0.059(2) Uani 1 1 d . . .
H23A H 0.1039 0.4393 0.7802 0.071 Uiso 1 1 calc R . .
C24 C 0.1755(4) 0.3975(4) 0.8169(2) 0.060(2) Uani 1 1 d . . .
H24A H 0.2141 0.3949 0.7992 0.073 Uiso 1 1 calc R . .
C25 C 0.1850(4) 0.3765(4) 0.8535(2) 0.0590(19) Uani 1 1 d . . .
H25A H 0.2315 0.3617 0.8615 0.071 Uiso 1 1 calc R . .
C26 C 0.1292(3) 0.3759(3) 0.87997(17) 0.0378(14) Uani 1 1 d . . .
C27 C 0.0484(4) 0.5356(4) 0.9224(2) 0.0569(19) Uani 1 1 d . . .
H27A H 0.0950 0.5139 0.9285 0.085 Uiso 1 1 calc R . .
H27B H 0.0374 0.5729 0.9412 0.085 Uiso 1 1 calc R . .
H27C H 0.0505 0.5569 0.8969 0.085 Uiso 1 1 calc R . .
C28 C -0.1097(3) 0.5103(3) 0.91048(19) 0.0425(15) Uani 1 1 d . . .
H28A H -0.1057 0.5313 0.8850 0.064 Uiso 1 1 calc R . .
H28B H -0.1207 0.5480 0.9290 0.064 Uiso 1 1 calc R . .
H28C H -0.1484 0.4746 0.9106 0.064 Uiso 1 1 calc R . .
C29 C -0.0302(4) 0.4334(4) 0.97330(17) 0.0478(16) Uani 1 1 d . . .
H29A H 0.0143 0.4088 0.9805 0.072 Uiso 1 1 calc R . .
H29B H -0.0707 0.4002 0.9752 0.072 Uiso 1 1 calc R . .
H29C H -0.0381 0.4741 0.9904 0.072 Uiso 1 1 calc R . .
C121 C -0.2308(4) 0.0367(4) 0.80381(17) 0.056(2) Uani 1 1 d . . .
H12A H -0.1854 0.0404 0.8189 0.067 Uiso 1 1 calc R . .
C122 C -0.2275(5) 0.0918(6) 0.7714(2) 0.100(4) Uani 1 1 d . . .
H12B H -0.2185 0.1394 0.7821 0.149 Uiso 1 1 calc R . .
H12C H -0.2733 0.0920 0.7577 0.149 Uiso 1 1 calc R . .
H12D H -0.1886 0.0792 0.7539 0.149 Uiso 1 1 calc R . .
C123 C -0.2364(5) -0.0394(5) 0.7882(3) 0.090(3) Uani 1 1 d . . .
H12E H -0.2499 -0.0721 0.8088 0.135 Uiso 1 1 calc R . .
H12F H -0.1898 -0.0539 0.7777 0.135 Uiso 1 1 calc R . .
H12G H -0.2729 -0.0410 0.7681 0.135 Uiso 1 1 calc R . .
C161 C -0.3372(3) 0.0922(3) 0.93559(18) 0.0409(15) Uani 1 1 d . . .
H16A H -0.2851 0.0972 0.9421 0.049 Uiso 1 1 calc R . .
C162 C -0.3755(4) 0.1592(4) 0.9481(2) 0.067(2) Uani 1 1 d . . .
H16B H -0.3607 0.1993 0.9319 0.101 Uiso 1 1 calc R . .
H16C H -0.3633 0.1697 0.9747 0.101 Uiso 1 1 calc R . .
H16D H -0.4276 0.1522 0.9458 0.101 Uiso 1 1 calc R . .
C163 C -0.3673(4) 0.0267(4) 0.9573(2) 0.061(2) Uani 1 1 d . . .
H16E H -0.3570 0.0317 0.9846 0.091 Uiso 1 1 calc R . .
H16F H -0.3447 -0.0170 0.9477 0.091 Uiso 1 1 calc R . .
H16G H -0.4194 0.0239 0.9535 0.091 Uiso 1 1 calc R . .
C221 C -0.0203(4) 0.4563(3) 0.81667(18) 0.0487(17) Uani 1 1 d . . .
H22A H -0.0576 0.4453 0.8363 0.058 Uiso 1 1 calc R . .
C222 C -0.0465(5) 0.4253(4) 0.7786(2) 0.074(2) Uani 1 1 d . . .
H22B H -0.0429 0.3731 0.7792 0.111 Uiso 1 1 calc R . .
H22C H -0.0166 0.4439 0.7578 0.111 Uiso 1 1 calc R . .
H22D H -0.0966 0.4392 0.7743 0.111 Uiso 1 1 calc R . .
C223 C -0.0155(5) 0.5376(4) 0.8131(2) 0.071(2) Uani 1 1 d . . .
H22E H 0.0016 0.5580 0.8372 0.106 Uiso 1 1 calc R . .
H22F H -0.0631 0.5570 0.8071 0.106 Uiso 1 1 calc R . .
H22G H 0.0181 0.5501 0.7926 0.106 Uiso 1 1 calc R . .
C261 C 0.1444(3) 0.3512(3) 0.91979(19) 0.0421(15) Uani 1 1 d . . .
H26A H 0.0986 0.3543 0.9346 0.051 Uiso 1 1 calc R . .
C262 C 0.1999(4) 0.3992(4) 0.9395(2) 0.062(2) Uani 1 1 d . . .
H26B H 0.1818 0.4484 0.9405 0.093 Uiso 1 1 calc R . .
H26C H 0.2451 0.3981 0.9252 0.093 Uiso 1 1 calc R . .
H26D H 0.2082 0.3820 0.9655 0.093 Uiso 1 1 calc R . .
C263 C 0.1701(4) 0.2740(4) 0.9213(2) 0.059(2) Uani 1 1 d . . .
H26E H 0.1326 0.2425 0.9113 0.089 Uiso 1 1 calc R . .
H26F H 0.1807 0.2610 0.9478 0.089 Uiso 1 1 calc R . .
H26G H 0.2137 0.2689 0.9059 0.089 Uiso 1 1 calc R . .
Al4 Al 0.37077(9) 0.71819(9) 0.82987(4) 0.0287(4) Uani 1 1 d . . .
Al5 Al 0.51104(8) 0.79343(8) 0.91594(4) 0.0259(3) Uani 1 1 d . . .
Al6 Al 0.32410(8) 0.66931(8) 0.94178(4) 0.0228(3) Uani 1 1 d . . .
Si5 Si 0.34935(7) 0.81683(7) 0.89933(4) 0.0223(3) Uani 1 1 d . . .
Si6 Si 0.45951(7) 0.63955(7) 0.89280(4) 0.0224(3) Uani 1 1 d . . .
Si7 Si 0.32403(8) 0.96571(8) 0.93266(4) 0.0303(3) Uani 1 1 d . . .
Si8 Si 0.48077(8) 0.48220(8) 0.91178(4) 0.0316(4) Uani 1 1 d . . .
N3 N 0.3001(2) 0.8957(2) 0.90255(12) 0.0268(10) Uani 1 1 d . . .
N4 N 0.5085(2) 0.5601(2) 0.88975(11) 0.0203(9) Uani 1 1 d . . .
O11 O 0.35496(19) 0.79519(18) 0.85499(10) 0.0292(8) Uani 1 1 d . . .
O12 O 0.42803(18) 0.83367(19) 0.91680(10) 0.0289(8) Uani 1 1 d . . .
O13 O 0.31097(19) 0.75316(18) 0.92309(10) 0.0301(8) Uani 1 1 d . . .
O14 O 0.43063(19) 0.66173(19) 0.85129(10) 0.0314(9) Uani 1 1 d . . .
O15 O 0.50934(18) 0.70248(18) 0.90958(10) 0.0294(8) Uani 1 1 d . . .
O16 O 0.39418(18) 0.62271(18) 0.92129(11) 0.0298(8) Uani 1 1 d . . .
C31 C 0.2393(3) 0.9007(3) 0.87732(16) 0.0299(12) Uani 1 1 d . . .
C32 C 0.2479(3) 0.9263(3) 0.84016(16) 0.0363(14) Uani 1 1 d . . .
C33 C 0.1893(4) 0.9238(4) 0.8149(2) 0.0585(19) Uani 1 1 d . . .
H33A H 0.1953 0.9399 0.7894 0.070 Uiso 1 1 calc R . .
C34 C 0.1238(4) 0.8983(4) 0.8265(2) 0.066(2) Uani 1 1 d . . .
H34A H 0.0849 0.8957 0.8090 0.079 Uiso 1 1 calc R . .
C35 C 0.1149(3) 0.8770(4) 0.8631(2) 0.060(2) Uani 1 1 d . . .
H35A H 0.0687 0.8610 0.8709 0.072 Uiso 1 1 calc R . .
C36 C 0.1708(3) 0.8776(3) 0.89000(17) 0.0338(13) Uani 1 1 d . . .
C37 C 0.2518(3) 1.0344(3) 0.9321(2) 0.0530(18) Uani 1 1 d . . .
H37A H 0.2103 1.0169 0.9466 0.080 Uiso 1 1 calc R . .
H37B H 0.2372 1.0437 0.9057 0.080 Uiso 1 1 calc R . .
H37C H 0.2696 1.0786 0.9436 0.080 Uiso 1 1 calc R . .
C38 C 0.4097(3) 1.0108(3) 0.91841(18) 0.0425(15) Uani 1 1 d . . .
H38A H 0.4033 1.0341 0.8936 0.064 Uiso 1 1 calc R . .
H38B H 0.4482 0.9752 0.9166 0.064 Uiso 1 1 calc R . .
H38C H 0.4225 1.0468 0.9375 0.064 Uiso 1 1 calc R . .
C39 C 0.3366(3) 0.9315(3) 0.98189(16) 0.0424(15) Uani 1 1 d . . .
H39A H 0.2928 0.9069 0.9902 0.064 Uiso 1 1 calc R . .
H39B H 0.3466 0.9715 0.9991 0.064 Uiso 1 1 calc R . .
H39C H 0.3771 0.8980 0.9824 0.064 Uiso 1 1 calc R . .
C41 C 0.5755(3) 0.5622(3) 0.86895(15) 0.0281(12) Uani 1 1 d . . .
C42 C 0.6400(3) 0.5777(3) 0.88783(17) 0.0340(13) Uani 1 1 d . . .
C43 C 0.7038(3) 0.5793(4) 0.8670(2) 0.0536(18) Uani 1 1 d . . .
H43A H 0.7477 0.5898 0.8796 0.064 Uiso 1 1 calc R . .
C44 C 0.7040(4) 0.5662(4) 0.8292(2) 0.062(2) Uani 1 1 d . . .
H44A H 0.7482 0.5669 0.8155 0.074 Uiso 1 1 calc R . .
C45 C 0.6416(4) 0.5520(4) 0.81033(19) 0.0512(18) Uani 1 1 d . . .
H45A H 0.6430 0.5438 0.7836 0.061 Uiso 1 1 calc R . .
C46 C 0.5751(3) 0.5492(3) 0.82932(15) 0.0345(13) Uani 1 1 d . . .
C47 C 0.4764(4) 0.4911(3) 0.96439(17) 0.0528(18) Uani 1 1 d . . .
H47A H 0.4338 0.5190 0.9714 0.079 Uiso 1 1 calc R . .
H47B H 0.5196 0.5155 0.9736 0.079 Uiso 1 1 calc R . .
H47C H 0.4733 0.4435 0.9760 0.079 Uiso 1 1 calc R . .
C48 C 0.3906(3) 0.4536(3) 0.8947(2) 0.0541(19) Uani 1 1 d . . .
H48A H 0.3539 0.4859 0.9050 0.081 Uiso 1 1 calc R . .
H48B H 0.3810 0.4047 0.9034 0.081 Uiso 1 1 calc R . .
H48C H 0.3895 0.4551 0.8668 0.081 Uiso 1 1 calc R . .
C49 C 0.5452(3) 0.4092(3) 0.89968(18) 0.0402(14) Uani 1 1 d . . .
H49A H 0.5945 0.4266 0.9028 0.060 Uiso 1 1 calc R . .
H49B H 0.5377 0.3943 0.8732 0.060 Uiso 1 1 calc R . .
H49C H 0.5372 0.3684 0.9167 0.060 Uiso 1 1 calc R . .
C51 C 0.3794(5) 0.7312(4) 0.77555(17) 0.062(2) Uani 1 1 d . . .
H51A H 0.4231 0.7586 0.7699 0.093 Uiso 1 1 calc R . .
H51B H 0.3374 0.7573 0.7660 0.093 Uiso 1 1 calc R . .
H51C H 0.3822 0.6844 0.7631 0.093 Uiso 1 1 calc R . .
C52 C 0.5757(3) 0.8294(3) 0.95561(19) 0.0456(16) Uani 1 1 d . . .
H52A H 0.5763 0.7959 0.9771 0.068 Uiso 1 1 calc R . .
H52B H 0.5589 0.8762 0.9644 0.068 Uiso 1 1 calc R . .
H52C H 0.6244 0.8340 0.9452 0.068 Uiso 1 1 calc R . .
C53 C 0.2397(3) 0.6116(3) 0.95303(18) 0.0406(15) Uani 1 1 d . . .
H53A H 0.2102 0.6069 0.9300 0.061 Uiso 1 1 calc R . .
H53B H 0.2115 0.6347 0.9731 0.061 Uiso 1 1 calc R . .
H53C H 0.2548 0.5641 0.9616 0.061 Uiso 1 1 calc R . .
O17 O 0.2821(2) 0.6697(2) 0.83488(13) 0.0511(9) Uani 1 1 d U . .
C54 C 0.2702(4) 0.5950(4) 0.8405(2) 0.0555(12) Uani 1 1 d U . .
H54A H 0.2898 0.5796 0.8654 0.067 Uiso 1 1 calc R . .
H54B H 0.2938 0.5669 0.8202 0.067 Uiso 1 1 calc R . .
C55 C 0.1918(4) 0.5845(4) 0.8395(2) 0.0674(13) Uani 1 1 d U . .
H55A H 0.1777 0.5593 0.8158 0.081 Uiso 1 1 calc R . .
H55B H 0.1760 0.5555 0.8615 0.081 Uiso 1 1 calc R . .
C56 C 0.1588(4) 0.6551(4) 0.8408(2) 0.0658(13) Uani 1 1 d U . .
H56A H 0.1432 0.6665 0.8671 0.079 Uiso 1 1 calc R . .
H56B H 0.1162 0.6569 0.8239 0.079 Uiso 1 1 calc R . .
C57 C 0.2134(4) 0.7062(4) 0.8280(2) 0.0583(13) Uani 1 1 d U . .
H57A H 0.2105 0.7512 0.8428 0.070 Uiso 1 1 calc R . .
H57B H 0.2073 0.7174 0.8006 0.070 Uiso 1 1 calc R . .
O18 O 0.5490(2) 0.8208(2) 0.86825(12) 0.0482(9) Uani 1 1 d U . .
C58 C 0.5917(4) 0.7752(4) 0.8434(2) 0.0663(13) Uani 1 1 d U . .
H58A H 0.6386 0.7648 0.8555 0.080 Uiso 1 1 calc R . .
H58B H 0.5664 0.7294 0.8391 0.080 Uiso 1 1 calc R . .
C59 C 0.6018(5) 0.8101(5) 0.8094(2) 0.0736(14) Uani 1 1 d U . .
H59A H 0.5923 0.7772 0.7879 0.088 Uiso 1 1 calc R . .
H59B H 0.6521 0.8270 0.8074 0.088 Uiso 1 1 calc R . .
C60 C 0.5546(4) 0.8686(5) 0.8078(2) 0.0689(13) Uani 1 1 d U . .
H60A H 0.5121 0.8566 0.7921 0.083 Uiso 1 1 calc R . .
H60B H 0.5789 0.9106 0.7965 0.083 Uiso 1 1 calc R . .
C61 C 0.5320(4) 0.8847(4) 0.8481(2) 0.0627(13) Uani 1 1 d U . .
H61A H 0.5591 0.9259 0.8585 0.075 Uiso 1 1 calc R . .
H61B H 0.4799 0.8952 0.8495 0.075 Uiso 1 1 calc R . .
O19 O 0.3606(2) 0.6898(2) 0.99093(10) 0.0368(8) Uani 1 1 d U . .
C62 C 0.3166(4) 0.7324(4) 1.01707(19) 0.0524(12) Uani 1 1 d U . .
H62A H 0.2784 0.7026 1.0286 0.063 Uiso 1 1 calc R . .
H62B H 0.2940 0.7730 1.0035 0.063 Uiso 1 1 calc R . .
C63 C 0.3672(4) 0.7583(4) 1.0466(2) 0.0621(13) Uani 1 1 d U . .
H63A H 0.3564 0.8084 1.0536 0.074 Uiso 1 1 calc R . .
H63B H 0.3643 0.7282 1.0698 0.074 Uiso 1 1 calc R . .
C64 C 0.4383(4) 0.7529(5) 1.0292(2) 0.0697(14) Uani 1 1 d U . .
H64A H 0.4753 0.7443 1.0490 0.084 Uiso 1 1 calc R . .
H64B H 0.4503 0.7977 1.0156 0.084 Uiso 1 1 calc R . .
C65 C 0.4355(3) 0.6928(4) 1.00250(17) 0.0477(17) Uani 1 1 d . . .
H65A H 0.4672 0.7013 0.9803 0.057 Uiso 1 1 calc R . .
H65B H 0.4501 0.6477 1.0151 0.057 Uiso 1 1 calc R . .
C321 C 0.3182(4) 0.9579(3) 0.82692(17) 0.0454(16) Uani 1 1 d . . .
H32A H 0.3555 0.9474 0.8467 0.055 Uiso 1 1 calc R . .
C322 C 0.3436(4) 0.9268(4) 0.7893(2) 0.065(2) Uani 1 1 d . . .
H32B H 0.3595 0.8774 0.7932 0.097 Uiso 1 1 calc R . .
H32C H 0.3837 0.9554 0.7795 0.097 Uiso 1 1 calc R . .
H32D H 0.3040 0.9276 0.7709 0.097 Uiso 1 1 calc R . .
C323 C 0.3115(4) 1.0400(4) 0.8230(2) 0.063(2) Uani 1 1 d . . .
H32E H 0.2924 1.0600 0.8467 0.095 Uiso 1 1 calc R . .
H32F H 0.2790 1.0514 0.8019 0.095 Uiso 1 1 calc R . .
H32G H 0.3590 1.0605 0.8179 0.095 Uiso 1 1 calc R . .
C361 C 0.1562(3) 0.8533(3) 0.92994(17) 0.0372(14) Uani 1 1 d . . .
H36A H 0.2013 0.8601 0.9450 0.045 Uiso 1 1 calc R . .
C362 C 0.0964(4) 0.8973(4) 0.9494(2) 0.059(2) Uani 1 1 d . . .
H36B H 0.1100 0.9479 0.9497 0.089 Uiso 1 1 calc R . .
H36C H 0.0897 0.8803 0.9756 0.089 Uiso 1 1 calc R . .
H36D H 0.0513 0.8915 0.9352 0.089 Uiso 1 1 calc R . .
C363 C 0.1357(3) 0.7742(3) 0.9323(2) 0.0495(17) Uani 1 1 d . . .
H36E H 0.1727 0.7454 0.9196 0.074 Uiso 1 1 calc R . .
H36F H 0.0894 0.7667 0.9197 0.074 Uiso 1 1 calc R . .
H36G H 0.1321 0.7599 0.9591 0.074 Uiso 1 1 calc R . .
C421 C 0.6427(3) 0.5925(3) 0.93063(18) 0.0382(14) Uani 1 1 d . . .
H42A H 0.5921 0.5975 0.9398 0.046 Uiso 1 1 calc R . .
C422 C 0.6766(4) 0.5288(4) 0.9518(2) 0.063(2) Uani 1 1 d . . .
H42B H 0.6817 0.5405 0.9788 0.094 Uiso 1 1 calc R . .
H42C H 0.7240 0.5185 0.9409 0.094 Uiso 1 1 calc R . .
H42D H 0.6456 0.4867 0.9490 0.094 Uiso 1 1 calc R . .
C423 C 0.6825(4) 0.6603(4) 0.9413(2) 0.062(2) Uani 1 1 d . . .
H42E H 0.6670 0.6995 0.9247 0.094 Uiso 1 1 calc R . .
H42F H 0.7344 0.6528 0.9383 0.094 Uiso 1 1 calc R . .
H42G H 0.6720 0.6726 0.9679 0.094 Uiso 1 1 calc R . .
C461 C 0.5084(4) 0.5340(4) 0.80679(16) 0.0477(17) Uani 1 1 d . . .
H46A H 0.4664 0.5451 0.8236 0.057 Uiso 1 1 calc R . .
C462 C 0.5037(4) 0.4532(4) 0.7963(2) 0.063(2) Uani 1 1 d . . .
H46B H 0.5101 0.4243 0.8194 0.094 Uiso 1 1 calc R . .
H46C H 0.5416 0.4414 0.7779 0.094 Uiso 1 1 calc R . .
H46D H 0.4566 0.4430 0.7851 0.094 Uiso 1 1 calc R . .
C463 C 0.5023(5) 0.5817(5) 0.7717(2) 0.080(3) Uani 1 1 d . . .
H46E H 0.5027 0.6320 0.7795 0.119 Uiso 1 1 calc R . .
H46F H 0.4573 0.5712 0.7583 0.119 Uiso 1 1 calc R . .
H46G H 0.5430 0.5725 0.7546 0.119 Uiso 1 1 calc R . .
O21 O -0.5704(15) 0.2082(16) 0.8521(8) 0.096(10) Uiso 0.25 1 d PD A 2
C71 C -0.5209(17) 0.239(2) 0.8256(11) 0.081(11) Uiso 0.25 1 d PD A 2
H71A H -0.4861 0.2035 0.8160 0.097 Uiso 0.25 1 calc PR A 2
H71B H -0.4944 0.2798 0.8371 0.097 Uiso 0.25 1 calc PR A 2
C72 C -0.5694(16) 0.2631(17) 0.7958(8) 0.059(8) Uiso 0.25 1 d PD A 2
H72A H -0.5788 0.2233 0.7779 0.071 Uiso 0.25 1 calc PR A 2
H72B H -0.5469 0.3027 0.7813 0.071 Uiso 0.25 1 calc PR A 2
C73 C -0.6382(19) 0.288(2) 0.8129(9) 0.091(12) Uiso 0.25 1 d PD A 2
H73A H -0.6796 0.2766 0.7962 0.110 Uiso 0.25 1 calc PR A 2
H73B H -0.6373 0.3397 0.8183 0.110 Uiso 0.25 1 calc PR A 2
C74 C -0.6400(17) 0.2447(19) 0.8489(10) 0.055(8) Uiso 0.25 1 d PD A 2
H74A H -0.6479 0.2763 0.8711 0.066 Uiso 0.25 1 calc PR A 2
H74B H -0.6795 0.2093 0.8479 0.066 Uiso 0.25 1 calc PR A 2
O21A O -0.5471(18) 0.2351(18) 0.8491(8) 0.098(10) Uiso 0.25 1 d PD B 1
C71A C -0.5422(13) 0.2267(14) 0.8080(7) 0.041(6) Uiso 0.25 1 d PD B 1
H71C H -0.5038 0.2583 0.7981 0.049 Uiso 0.25 1 calc PR B 1
H71D H -0.5289 0.1767 0.8020 0.049 Uiso 0.25 1 calc PR B 1
C72A C -0.6069(17) 0.243(2) 0.7900(9) 0.085(11) Uiso 0.25 1 d PD B 1
H72C H -0.6210 0.2052 0.7719 0.102 Uiso 0.25 1 calc PR B 1
H72D H -0.6033 0.2893 0.7761 0.102 Uiso 0.25 1 calc PR B 1
C73A C -0.660(2) 0.249(2) 0.8225(10) 0.088(11) Uiso 0.25 1 d PD B 1
H73C H -0.6873 0.2940 0.8206 0.105 Uiso 0.25 1 calc PR B 1
H73D H -0.6944 0.2085 0.8213 0.105 Uiso 0.25 1 calc PR B 1
C74A C -0.621(2) 0.247(3) 0.8584(11) 0.105(19) Uiso 0.25 1 d PD B 1
H74C H -0.6269 0.2923 0.8723 0.127 Uiso 0.25 1 calc PR B 1
H74D H -0.6393 0.2073 0.8746 0.127 Uiso 0.25 1 calc PR B 1
O22 O 0.1482(13) 0.2270(15) 0.6622(7) 0.107(9) Uiso 0.25 1 d PD . .
C75 C 0.0705(13) 0.2337(15) 0.6478(7) 0.053(7) Uiso 0.25 1 d PD . .
H75A H 0.0639 0.2715 0.6284 0.063 Uiso 0.25 1 calc PR . .
H75B H 0.0496 0.1879 0.6391 0.063 Uiso 0.25 1 calc PR . .
C76 C 0.0484(14) 0.2535(15) 0.6836(6) 0.048(6) Uiso 0.25 1 d PD . .
H76A H 0.0125 0.2922 0.6808 0.058 Uiso 0.25 1 calc PR . .
H76B H 0.0234 0.2122 0.6953 0.058 Uiso 0.25 1 calc PR . .
C77 C 0.1001(15) 0.2763(17) 0.7085(9) 0.075(9) Uiso 0.25 1 d PD . .
H77A H 0.0820 0.2731 0.7350 0.090 Uiso 0.25 1 calc PR . .
H77B H 0.1127 0.3267 0.7032 0.090 Uiso 0.25 1 calc PR . .
C78 C 0.1643(17) 0.2299(18) 0.7038(8) 0.078(10) Uiso 0.25 1 d PD . .
H78A H 0.1604 0.1831 0.7168 0.094 Uiso 0.25 1 calc PR . .
H78B H 0.2103 0.2538 0.7100 0.094 Uiso 0.25 1 calc PR . .

loop_
_atom_site_aniso_label
_atom_site_aniso_U_11
_atom_site_aniso_U_22
_atom_site_aniso_U_33
_atom_site_aniso_U_23
_atom_site_aniso_U_13
_atom_site_aniso_U_12
Al1 0.0239(8) 0.0330(9) 0.0455(10) 0.0076(8) -0.0068(7) 0.0011(7)
Al2 0.0513(11) 0.0415(11) 0.0303(9) -0.0022(8) 0.0088(8) -0.0149(9)
Al3 0.0239(8) 0.0292(9) 0.0396(9) -0.0013(7) 0.0013(7) 0.0022(7)
Si1 0.0233(7) 0.0234(7) 0.0266(7) 0.0003(6) 0.0000(6) -0.0007(6)
Si2 0.0220(7) 0.0258(7) 0.0286(7) 0.0028(6) -0.0010(6) -0.0024(6)
Si3 0.0302(8) 0.0243(8) 0.0450(9) 0.0030(7) -0.0050(7) 0.0006(7)
Si4 0.0254(8) 0.0306(8) 0.0441(9) -0.0053(7) -0.0027(7) -0.0011(7)
N1 0.024(2) 0.028(2) 0.031(2) 0.0030(19) 0.0022(19) -0.0014(19)
N2 0.025(2) 0.027(2) 0.027(2) -0.0013(18) 0.0009(19) -0.0026(18)
O1 0.0268(19) 0.027(2) 0.045(2) 0.0011(17) -0.0053(18) 0.0003(16)
O2 0.040(2) 0.033(2) 0.029(2) 0.0029(16) 0.0048(17) -0.0094(18)
O3 0.033(2) 0.028(2) 0.038(2) -0.0025(16) 0.0066(17) -0.0019(17)
O4 0.0262(19) 0.027(2) 0.051(2) 0.0042(18) -0.0070(18) -0.0001(16)
O5 0.041(2) 0.033(2) 0.030(2) 0.0019(16) 0.0019(17) -0.0104(18)
O6 0.0270(19) 0.033(2) 0.031(2) -0.0005(16) 0.0015(16) -0.0014(16)
C1 0.032(4) 0.052(4) 0.111(7) 0.031(4) -0.007(4) 0.002(3)
C2 0.114(7) 0.065(5) 0.025(3) -0.001(3) 0.001(4) -0.045(5)
C3 0.041(4) 0.032(3) 0.070(5) -0.007(3) 0.012(3) 0.008(3)
O7 0.045(2) 0.066(2) 0.058(2) -0.0003(19) -0.0077(18) -0.0123(19)
C01 0.062(3) 0.076(3) 0.070(3) -0.009(2) -0.012(2) -0.010(2)
C02 0.068(3) 0.081(3) 0.077(3) -0.011(2) -0.004(2) -0.009(3)
C03 0.067(3) 0.088(3) 0.087(3) -0.016(3) -0.001(3) -0.002(3)
C04 0.051(2) 0.071(3) 0.069(3) -0.004(2) -0.001(2) -0.001(2)
O8 0.054(2) 0.059(2) 0.081(2) -0.009(2) 0.009(2) -0.001(2)
C05 0.070(3) 0.076(3) 0.088(3) -0.007(3) 0.003(3) -0.001(3)
C06 0.076(3) 0.085(3) 0.093(3) -0.009(3) 0.001(3) 0.004(3)
C07 0.067(3) 0.086(3) 0.089(3) -0.008(3) 0.000(3) 0.003(3)
C08 0.055(2) 0.074(3) 0.080(3) -0.009(2) 0.002(2) -0.001(2)
O9 0.051(2) 0.059(2) 0.062(2) 0.0047(19) -0.0157(18) -0.0048(19)
C4 0.061(3) 0.077(3) 0.078(3) -0.007(2) -0.015(2) -0.004(2)
C5 0.068(3) 0.089(3) 0.076(3) -0.009(3) -0.011(2) 0.008(3)
C6 0.078(3) 0.088(3) 0.078(3) 0.001(3) -0.006(3) 0.006(3)
C7 0.070(3) 0.074(3) 0.079(3) 0.010(2) -0.012(2) -0.002(3)
C11 0.026(3) 0.018(3) 0.039(3) 0.002(2) -0.005(2) -0.001(2)
C12 0.035(3) 0.045(4) 0.035(3) 0.016(3) -0.003(3) -0.010(3)
C13 0.061(5) 0.067(5) 0.054(4) 0.021(4) -0.031(4) -0.018(4)
C14 0.038(4) 0.062(5) 0.098(7) 0.017(5) -0.026(4) -0.003(4)
C15 0.031(4) 0.046(4) 0.085(6) 0.000(4) -0.005(4) 0.002(3)
C16 0.026(3) 0.029(3) 0.052(4) 0.005(3) 0.003(3) -0.005(2)
C17 0.042(4) 0.033(4) 0.106(6) -0.007(4) 0.002(4) 0.015(3)
C18 0.039(3) 0.035(3) 0.056(4) 0.002(3) -0.005(3) -0.005(3)
C19 0.077(5) 0.046(4) 0.060(4) 0.018(3) -0.031(4) -0.010(4)
C21 0.034(3) 0.028(3) 0.034(3) -0.005(2) 0.005(2) -0.009(2)
C22 0.053(4) 0.038(3) 0.035(3) 0.001(3) 0.000(3) -0.013(3)
C23 0.067(5) 0.072(5) 0.040(4) 0.011(4) 0.013(4) -0.001(4)
C24 0.056(5) 0.073(5) 0.052(4) 0.007(4) 0.028(4) -0.003(4)
C25 0.043(4) 0.070(5) 0.064(5) 0.008(4) 0.015(4) 0.002(4)
C26 0.030(3) 0.041(3) 0.043(3) -0.005(3) 0.011(3) -0.006(3)
C27 0.044(4) 0.050(4) 0.077(5) -0.016(4) 0.008(4) -0.004(3)
C28 0.039(3) 0.032(3) 0.057(4) -0.003(3) 0.002(3) 0.006(3)
C29 0.048(4) 0.057(4) 0.038(3) -0.013(3) -0.009(3) 0.010(3)
C121 0.058(4) 0.084(5) 0.026(3) -0.011(3) 0.003(3) -0.035(4)
C122 0.108(7) 0.154(9) 0.037(4) 0.031(5) -0.014(4) -0.080(7)
C123 0.096(7) 0.101(7) 0.072(6) -0.035(5) 0.030(5) -0.031(6)
C161 0.029(3) 0.039(3) 0.055(4) -0.012(3) 0.012(3) -0.006(3)
C162 0.052(4) 0.059(5) 0.090(6) -0.027(4) 0.023(4) 0.007(4)
C163 0.074(5) 0.050(4) 0.059(4) 0.001(3) 0.027(4) -0.020(4)
C221 0.061(4) 0.048(4) 0.038(3) 0.008(3) -0.005(3) -0.015(3)
C222 0.104(7) 0.065(5) 0.053(5) 0.011(4) -0.026(5) -0.018(5)
C223 0.086(6) 0.058(5) 0.068(5) 0.014(4) -0.019(5) -0.010(5)
C261 0.018(3) 0.048(4) 0.060(4) -0.006(3) 0.005(3) 0.005(3)
C262 0.061(5) 0.062(5) 0.063(5) -0.003(4) -0.014(4) -0.006(4)
C263 0.043(4) 0.052(4) 0.083(5) 0.014(4) -0.013(4) 0.002(3)
Al4 0.0306(8) 0.0298(9) 0.0258(8) 0.0006(7) -0.0055(7) 0.0033(7)
Al5 0.0189(7) 0.0270(8) 0.0317(8) 0.0016(7) 0.0014(7) -0.0015(7)
Al6 0.0170(7) 0.0256(8) 0.0258(8) 0.0029(6) 0.0023(6) -0.0013(6)
Si5 0.0179(6) 0.0248(7) 0.0240(7) 0.0034(6) 0.0003(5) -0.0006(6)
Si6 0.0205(7) 0.0254(7) 0.0215(7) -0.0005(6) -0.0002(6) 0.0017(6)
Si7 0.0241(7) 0.0266(8) 0.0402(9) -0.0025(6) 0.0032(7) 0.0001(6)
Si8 0.0311(8) 0.0264(8) 0.0374(9) 0.0009(7) 0.0079(7) 0.0016(7)
N3 0.018(2) 0.027(2) 0.036(2) 0.0031(19) 0.0007(18) 0.0009(18)
N4 0.019(2) 0.021(2) 0.021(2) -0.0026(16) 0.0020(17) -0.0009(17)
O11 0.031(2) 0.031(2) 0.0256(19) 0.0082(15) 0.0014(16) -0.0010(17)
O12 0.0198(17) 0.031(2) 0.036(2) -0.0025(16) 0.0009(15) -0.0011(15)
O13 0.0250(19) 0.0271(19) 0.038(2) 0.0088(16) 0.0025(16) 0.0034(16)
O14 0.033(2) 0.038(2) 0.0224(18) -0.0025(16) -0.0008(15) 0.0085(17)
O15 0.0229(18) 0.0252(19) 0.040(2) -0.0037(16) -0.0035(16) -0.0012(15)
O16 0.0230(18) 0.0261(19) 0.040(2) -0.0016(16) 0.0050(16) 0.0022(16)
C31 0.021(3) 0.026(3) 0.042(3) 0.006(2) -0.005(2) 0.005(2)
C32 0.040(3) 0.031(3) 0.038(3) 0.009(3) -0.004(3) 0.008(3)
C33 0.059(5) 0.067(5) 0.049(4) 0.015(4) -0.016(4) -0.002(4)
C34 0.047(4) 0.088(6) 0.061(5) 0.019(4) -0.031(4) 0.000(4)
C35 0.022(3) 0.078(5) 0.081(6) 0.017(4) -0.011(3) -0.002(3)
C36 0.025(3) 0.030(3) 0.046(3) 0.001(3) -0.007(3) -0.001(2)
C37 0.038(4) 0.041(4) 0.079(5) -0.008(3) 0.009(3) 0.012(3)
C38 0.038(3) 0.040(3) 0.050(4) -0.004(3) 0.007(3) -0.008(3)
C39 0.039(4) 0.052(4) 0.036(3) -0.009(3) 0.006(3) -0.006(3)
C41 0.027(3) 0.027(3) 0.030(3) -0.002(2) 0.003(2) 0.004(2)
C42 0.022(3) 0.031(3) 0.049(4) -0.002(3) 0.000(3) 0.005(2)
C43 0.029(3) 0.054(4) 0.078(5) 0.000(4) 0.007(3) -0.002(3)
C44 0.035(4) 0.073(5) 0.078(6) -0.001(4) 0.027(4) 0.010(4)
C45 0.056(4) 0.054(4) 0.043(4) 0.003(3) 0.026(3) 0.018(4)
C46 0.038(3) 0.038(3) 0.028(3) 0.004(2) 0.011(2) 0.011(3)
C47 0.072(5) 0.045(4) 0.041(4) 0.012(3) 0.019(3) 0.007(4)
C48 0.028(3) 0.038(4) 0.096(6) 0.000(4) 0.004(4) -0.005(3)
C49 0.047(4) 0.022(3) 0.051(4) 0.001(3) 0.003(3) 0.005(3)
C51 0.110(7) 0.053(4) 0.022(3) -0.001(3) -0.015(4) 0.023(4)
C52 0.034(3) 0.036(3) 0.067(4) -0.007(3) -0.010(3) -0.006(3)
C53 0.027(3) 0.044(4) 0.052(4) 0.010(3) 0.004(3) -0.013(3)
O17 0.0390(18) 0.047(2) 0.067(2) 0.0007(18) -0.0098(18) -0.0032(17)
C54 0.056(2) 0.053(2) 0.057(2) 0.002(2) -0.004(2) -0.003(2)
C55 0.059(3) 0.071(3) 0.073(3) 0.005(2) 0.000(2) -0.008(2)
C56 0.052(2) 0.071(3) 0.074(3) 0.000(2) 0.000(2) -0.006(2)
C57 0.046(2) 0.063(3) 0.066(3) 0.003(2) -0.008(2) 0.001(2)
O18 0.0437(19) 0.052(2) 0.0488(19) 0.0098(17) 0.0142(17) 0.0010(18)
C58 0.061(3) 0.069(3) 0.068(3) 0.008(2) 0.016(2) 0.004(2)
C59 0.073(3) 0.083(3) 0.065(3) 0.000(3) 0.010(2) 0.001(3)
C60 0.067(3) 0.077(3) 0.062(3) 0.010(2) 0.001(2) -0.005(3)
C61 0.061(3) 0.065(3) 0.061(3) 0.017(2) 0.009(2) 0.002(2)
O19 0.0298(17) 0.0466(19) 0.0341(17) -0.0017(16) 0.0012(15) 0.0031(16)
C62 0.046(2) 0.061(3) 0.051(2) -0.008(2) 0.003(2) 0.007(2)
C63 0.059(3) 0.071(3) 0.057(3) -0.003(2) -0.004(2) 0.002(2)
C64 0.059(3) 0.078(3) 0.072(3) -0.009(2) -0.004(2) 0.000(2)
C65 0.027(3) 0.083(5) 0.033(3) -0.013(3) -0.005(2) 0.000(3)
C321 0.050(4) 0.049(4) 0.037(3) 0.014(3) 0.010(3) 0.004(3)
C322 0.084(6) 0.061(5) 0.049(4) 0.023(4) 0.021(4) 0.017(4)
C323 0.065(5) 0.040(4) 0.085(6) 0.022(4) 0.008(4) -0.005(4)
C361 0.015(3) 0.046(4) 0.051(4) 0.009(3) 0.002(2) 0.000(2)
C362 0.035(4) 0.058(5) 0.085(6) 0.004(4) 0.016(4) -0.003(3)
C363 0.026(3) 0.049(4) 0.074(5) 0.015(3) 0.010(3) 0.005(3)
C421 0.025(3) 0.039(3) 0.050(4) -0.010(3) -0.010(3) 0.002(3)
C422 0.050(4) 0.063(5) 0.076(5) -0.001(4) -0.022(4) 0.017(4)
C423 0.039(4) 0.055(5) 0.093(6) -0.017(4) -0.021(4) -0.002(3)
C461 0.052(4) 0.068(4) 0.023(3) -0.013(3) -0.001(3) 0.019(4)
C462 0.059(5) 0.079(5) 0.050(4) -0.029(4) -0.006(4) 0.006(4)
C463 0.095(7) 0.102(7) 0.042(4) -0.007(4) -0.012(4) 0.035(6)

loop_
_atom_type_symbol
_atom_type_description
_atom_type_scat_dispersion_real
_atom_type_scat_dispersion_imag
_atom_type_scat_source
C C 0.0033 0.0016 'International Tables Vol C Tables 4.2.6.8 and 6.1.1.4'
H H 0.0000 0.0000 'International Tables Vol C Tables 4.2.6.8 and 6.1.1.4'
N N 0.0061 0.0033 'International Tables Vol C Tables 4.2.6.8 and 6.1.1.4'
O O 0.0106 0.0060 'International Tables Vol C Tables 4.2.6.8 and 6.1.1.4'
Al Al 0.0645 0.0514 'International Tables Vol C Tables 4.2.6.8 and 6.1.1.4'
Si Si 0.0817 0.0704 'International Tables Vol C Tables 4.2.6.8 and 6.1.1.4'

loop_
_geom_angle_atom_site_label_1
_geom_angle_atom_site_label_2
_geom_angle_atom_site_label_3
_geom_angle
O4 Al1 O1 113.8(2)
O4 Al1 O7 103.5(2)
O1 Al1 O7 102.3(2)
O4 Al1 C1 117.6(3)
O1 Al1 C1 114.5(3)
O7 Al1 C1 102.2(3)
O5 Al2 O2 114.7(2)
O5 Al2 O8 100.7(2)
O2 Al2 O8 103.7(2)
O5 Al2 C2 116.0(3)
O2 Al2 C2 115.1(3)
O8 Al2 C2 103.8(3)
O3 Al3 O6 114.07(19)
O3 Al3 O9 100.0(2)
O6 Al3 O9 102.9(2)
O3 Al3 C3 116.8(2)
O6 Al3 C3 114.3(2)
O9 Al3 C3 106.3(3)
O1 Si1 O3 110.5(2)
O1 Si1 O2 110.9(2)
O3 Si1 O2 110.0(2)
O1 Si1 N1 105.9(2)
O3 Si1 N1 109.9(2)
O2 Si1 N1 109.6(2)
O6 Si2 O5 110.8(2)
O6 Si2 O4 110.2(2)
O5 Si2 O4 109.4(2)
O6 Si2 N2 106.5(2)
O5 Si2 N2 108.3(2)
O4 Si2 N2 111.6(2)
N1 Si3 C18 108.8(3)
N1 Si3 C17 111.4(3)
C18 Si3 C17 108.2(3)
N1 Si3 C19 111.5(3)
C18 Si3 C19 108.5(3)
C17 Si3 C19 108.4(4)
N2 Si4 C29 110.2(3)
N2 Si4 C27 110.4(3)
C29 Si4 C27 107.9(3)
N2 Si4 C28 112.7(3)
C29 Si4 C28 108.0(3)
C27 Si4 C28 107.5(3)
C11 N1 Si1 117.9(3)
C11 N1 Si3 119.7(3)
Si1 N1 Si3 122.4(3)
C21 N2 Si4 121.8(3)
C21 N2 Si2 115.7(3)
Si4 N2 Si2 122.5(2)
Si1 O1 Al1 137.7(2)
Si1 O2 Al2 138.7(2)
Si1 O3 Al3 141.6(2)
Si2 O4 Al1 143.0(2)
Si2 O5 Al2 135.7(2)
Si2 O6 Al3 137.2(2)
Al1 C1 H1A 109.5
Al1 C1 H1B 109.5
H1A C1 H1B 109.5
Al1 C1 H1C 109.5
H1A C1 H1C 109.5
H1B C1 H1C 109.5
Al2 C2 H2A 109.5
Al2 C2 H2B 109.5
H2A C2 H2B 109.5
Al2 C2 H2C 109.5
H2A C2 H2C 109.5
H2B C2 H2C 109.5
Al3 C3 H3A 109.5
Al3 C3 H3B 109.5
H3A C3 H3B 109.5
Al3 C3 H3C 109.5
H3A C3 H3C 109.5
H3B C3 H3C 109.5
C01 O7 C04 110.1(6)
C01 O7 Al1 119.9(4)
C04 O7 Al1 127.3(4)
O7 C01 C02 105.6(6)
O7 C01 H01A 110.6
C02 C01 H01A 110.6
O7 C01 H01B 110.6
C02 C01 H01B 110.6
H01A C01 H01B 108.7
C03 C02 C01 107.4(7)
C03 C02 H02A 110.2
C01 C02 H02A 110.2
C03 C02 H02B 110.2
C01 C02 H02B 110.2
H02A C02 H02B 108.5
C02 C03 C04 108.3(7)
C02 C03 H03A 110.0
C04 C03 H03A 110.0
C02 C03 H03B 110.0
C04 C03 H03B 110.0
H03A C03 H03B 108.4
O7 C04 C03 104.7(6)
O7 C04 H04A 110.8
C03 C04 H04A 110.8
O7 C04 H04B 110.8
C03 C04 H04B 110.8
H04A C04 H04B 108.9
C05 O8 C08 110.1(6)
C05 O8 Al2 125.5(5)
C08 O8 Al2 121.8(4)
O8 C05 C06 102.4(7)
O8 C05 H05A 111.3
C06 C05 H05A 111.3
O8 C05 H05B 111.3
C06 C05 H05B 111.3
H05A C05 H05B 109.2
C07 C06 C05 105.4(8)
C07 C06 H06A 110.7
C05 C06 H06A 110.7
C07 C06 H06B 110.7
C05 C06 H06B 110.7
H06A C06 H06B 108.8
C06 C07 C08 103.4(7)
C06 C07 H07A 111.1
C08 C07 H07A 111.1
C06 C07 H07B 111.1
C08 C07 H07B 111.1
H07A C07 H07B 109.0
O8 C08 C07 104.3(6)
O8 C08 H08A 110.9
C07 C08 H08A 110.9
O8 C08 H08B 110.9
C07 C08 H08B 110.9
H08A C08 H08B 108.9
C7 O9 C4 109.1(6)
C7 O9 Al3 126.7(4)
C4 O9 Al3 123.2(5)
O9 C4 C5 103.5(7)
O9 C4 H4A 111.1
C5 C4 H4A 111.1
O9 C4 H4B 111.1
C5 C4 H4B 111.1
H4A C4 H4B 109.0
C6 C5 C4 104.8(7)
C6 C5 H5A 110.8
C4 C5 H5A 110.8
C6 C5 H5B 110.8
C4 C5 H5B 110.8
H5A C5 H5B 108.9
C5 C6 C7 104.5(8)
C5 C6 H6A 110.9
C7 C6 H6A 110.9
C5 C6 H6B 110.9
C7 C6 H6B 110.9
H6A C6 H6B 108.9
O9 C7 C6 105.1(7)
O9 C7 H7A 110.7
C6 C7 H7A 110.7
O9 C7 H7B 110.7
C6 C7 H7B 110.7
H7A C7 H7B 108.8
C16 C11 C12 118.0(5)
C16 C11 N1 121.1(5)
C12 C11 N1 120.9(5)
C13 C12 C11 119.2(6)
C13 C12 C121 119.6(6)
C11 C12 C121 121.2(5)
C14 C13 C12 122.2(7)
C14 C13 H13A 118.9
C12 C13 H13A 118.9
C13 C14 C15 120.3(7)
C13 C14 H14A 119.8
C15 C14 H14A 119.8
C14 C15 C16 120.2(7)
C14 C15 H15A 119.9
C16 C15 H15A 119.9
C15 C16 C11 120.0(6)
C15 C16 C161 118.3(6)
C11 C16 C161 121.7(5)
Si3 C17 H17A 109.5
Si3 C17 H17B 109.5
H17A C17 H17B 109.5
Si3 C17 H17C 109.5
H17A C17 H17C 109.5
H17B C17 H17C 109.5
Si3 C18 H18A 109.5
Si3 C18 H18B 109.5
H18A C18 H18B 109.5
Si3 C18 H18C 109.5
H18A C18 H18C 109.5
H18B C18 H18C 109.5
Si3 C19 H19A 109.5
Si3 C19 H19B 109.5
H19A C19 H19B 109.5
Si3 C19 H19C 109.5
H19A C19 H19C 109.5
H19B C19 H19C 109.5
C26 C21 C22 120.2(5)
C26 C21 N2 121.0(5)
C22 C21 N2 118.8(5)
C23 C22 C21 118.0(6)
C23 C22 C221 119.3(6)
C21 C22 C221 122.5(6)
C24 C23 C22 121.9(6)
C24 C23 H23A 119.1
C22 C23 H23A 119.1
C25 C24 C23 119.3(7)
C25 C24 H24A 120.3
C23 C24 H24A 120.3
C24 C25 C26 122.5(7)
C24 C25 H25A 118.8
C26 C25 H25A 118.8
C25 C26 C21 118.1(6)
C25 C26 C261 118.9(6)
C21 C26 C261 123.0(5)
Si4 C27 H27A 109.5
Si4 C27 H27B 109.5
H27A C27 H27B 109.5
Si4 C27 H27C 109.5
H27A C27 H27C 109.5
H27B C27 H27C 109.5
Si4 C28 H28A 109.5
Si4 C28 H28B 109.5
H28A C28 H28B 109.5
Si4 C28 H28C 109.5
H28A C28 H28C 109.5
H28B C28 H28C 109.5
Si4 C29 H29A 109.5
Si4 C29 H29B 109.5
H29A C29 H29B 109.5
Si4 C29 H29C 109.5
H29A C29 H29C 109.5
H29B C29 H29C 109.5
C123 C121 C122 111.3(6)
C123 C121 C12 110.9(6)
C122 C121 C12 110.2(7)
C123 C121 H12A 108.1
C122 C121 H12A 108.1
C12 C121 H12A 108.1
C121 C122 H12B 109.5
C121 C122 H12C 109.5
H12B C122 H12C 109.5
C121 C122 H12D 109.5
H12B C122 H12D 109.5
H12C C122 H12D 109.5
C121 C123 H12E 109.5
C121 C123 H12F 109.5
H12E C123 H12F 109.5
C121 C123 H12G 109.5
H12E C123 H12G 109.5
H12F C123 H12G 109.5
C162 C161 C16 112.0(6)
C162 C161 C163 110.0(5)
C16 C161 C163 109.7(5)
C162 C161 H16A 108.3
C16 C161 H16A 108.3
C163 C161 H16A 108.3
C161 C162 H16B 109.5
C161 C162 H16C 109.5
H16B C162 H16C 109.5
C161 C162 H16D 109.5
H16B C162 H16D 109.5
H16C C162 H16D 109.5
C161 C163 H16E 109.5
C161 C163 H16F 109.5
H16E C163 H16F 109.5
C161 C163 H16G 109.5
H16E C163 H16G 109.5
H16F C163 H16G 109.5
C223 C221 C22 111.7(6)
C223 C221 C222 108.8(6)
C22 C221 C222 113.4(6)
C223 C221 H22A 107.6
C22 C221 H22A 107.6
C222 C221 H22A 107.6
C221 C222 H22B 109.5
C221 C222 H22C 109.5
H22B C222 H22C 109.5
C221 C222 H22D 109.5
H22B C222 H22D 109.5
H22C C222 H22D 109.5
C221 C223 H22E 109.5
C221 C223 H22F 109.5
H22E C223 H22F 109.5
C221 C223 H22G 109.5
H22E C223 H22G 109.5
H22F C223 H22G 109.5
C26 C261 C263 112.6(5)
C26 C261 C262 111.5(6)
C263 C261 C262 109.1(5)
C26 C261 H26A 107.8
C263 C261 H26A 107.8
C262 C261 H26A 107.8
C261 C262 H26B 109.5
C261 C262 H26C 109.5
H26B C262 H26C 109.5
C261 C262 H26D 109.5
H26B C262 H26D 109.5
H26C C262 H26D 109.5
C261 C263 H26E 109.5
C261 C263 H26F 109.5
H26E C263 H26F 109.5
C261 C263 H26G 109.5
H26E C263 H26G 109.5
H26F C263 H26G 109.5
O14 Al4 O11 113.88(19)
O14 Al4 O17 103.4(2)
O11 Al4 O17 101.9(2)
O14 Al4 C51 117.3(3)
O11 Al4 C51 114.6(2)
O17 Al4 C51 103.0(3)
O15 Al5 O12 114.83(19)
O15 Al5 O18 99.2(2)
O12 Al5 O18 103.47(19)
O15 Al5 C52 116.3(2)
O12 Al5 C52 112.9(2)
O18 Al5 C52 107.9(3)
O13 Al6 O16 114.17(19)
O13 Al6 O19 102.36(19)
O16 Al6 O19 102.19(18)
O13 Al6 C53 118.0(2)
O16 Al6 C53 114.5(2)
O19 Al6 C53 102.6(2)
O11 Si5 O12 110.87(19)
O11 Si5 O13 109.9(2)
O12 Si5 O13 110.3(2)
O11 Si5 N3 108.0(2)
O12 Si5 N3 106.6(2)
O13 Si5 N3 110.97(19)
O16 Si6 O14 111.2(2)
O16 Si6 O15 110.6(2)
O14 Si6 O15 109.6(2)
O16 Si6 N4 105.47(19)
O14 Si6 N4 109.79(19)
O15 Si6 N4 110.09(19)
N3 Si7 C39 109.8(2)
N3 Si7 C37 109.1(3)
C39 Si7 C37 109.9(3)
N3 Si7 C38 113.2(2)
C39 Si7 C38 107.2(3)
C37 Si7 C38 107.6(3)
N4 Si8 C47 112.5(3)
N4 Si8 C48 111.6(3)
C47 Si8 C48 107.8(3)
N4 Si8 C49 108.8(2)
C47 Si8 C49 108.7(3)
C48 Si8 C49 107.2(3)
C31 N3 Si7 121.7(3)
C31 N3 Si5 115.4(3)
Si7 N3 Si5 122.9(2)
C41 N4 Si8 120.5(3)
C41 N4 Si6 117.3(3)
Si8 N4 Si6 122.3(2)
Si5 O11 Al4 136.0(2)
Si5 O12 Al5 136.2(2)
Si5 O13 Al6 143.6(2)
Si6 O14 Al4 140.9(2)
Si6 O15 Al5 141.5(2)
Si6 O16 Al6 137.1(2)
C32 C31 C36 120.0(5)
C32 C31 N3 120.4(5)
C36 C31 N3 119.6(5)
C31 C32 C33 119.2(6)
C31 C32 C321 121.4(5)
C33 C32 C321 119.4(5)
C34 C33 C32 121.0(6)
C34 C33 H33A 119.5
C32 C33 H33A 119.5
C35 C34 C33 119.5(6)
C35 C34 H34A 120.3
C33 C34 H34A 120.3
C34 C35 C36 123.0(6)
C34 C35 H35A 118.5
C36 C35 H35A 118.5
C35 C36 C31 117.2(6)
C35 C36 C361 119.4(5)
C31 C36 C361 123.3(5)
Si7 C37 H37A 109.5
Si7 C37 H37B 109.5
H37A C37 H37B 109.5
Si7 C37 H37C 109.5
H37A C37 H37C 109.5
H37B C37 H37C 109.5
Si7 C38 H38A 109.5
Si7 C38 H38B 109.5
H38A C38 H38B 109.5
Si7 C38 H38C 109.5
H38A C38 H38C 109.5
H38B C38 H38C 109.5
Si7 C39 H39A 109.5
Si7 C39 H39B 109.5
H39A C39 H39B 109.5
Si7 C39 H39C 109.5
H39A C39 H39C 109.5
H39B C39 H39C 109.5
C42 C41 C46 120.5(5)
C42 C41 N4 120.4(5)
C46 C41 N4 119.1(5)
C43 C42 C41 119.0(6)
C43 C42 C421 118.9(5)
C41 C42 C421 122.1(5)
C44 C43 C42 121.0(7)
C44 C43 H43A 119.5
C42 C43 H43A 119.5
C43 C44 C45 120.6(6)
C43 C44 H44A 119.7
C45 C44 H44A 119.7
C44 C45 C46 121.9(6)
C44 C45 H45A 119.1
C46 C45 H45A 119.1
C45 C46 C41 117.0(6)
C45 C46 C461 119.0(5)
C41 C46 C461 123.9(5)
Si8 C47 H47A 109.5
Si8 C47 H47B 109.5
H47A C47 H47B 109.5
Si8 C47 H47C 109.5
H47A C47 H47C 109.5
H47B C47 H47C 109.5
Si8 C48 H48A 109.5
Si8 C48 H48B 109.5
H48A C48 H48B 109.5
Si8 C48 H48C 109.5
H48A C48 H48C 109.5
H48B C48 H48C 109.5
Si8 C49 H49A 109.5
Si8 C49 H49B 109.5
H49A C49 H49B 109.5
Si8 C49 H49C 109.5
H49A C49 H49C 109.5
H49B C49 H49C 109.5
Al4 C51 H51A 109.5
Al4 C51 H51B 109.5
H51A C51 H51B 109.5
Al4 C51 H51C 109.5
H51A C51 H51C 109.5
H51B C51 H51C 109.5
Al5 C52 H52A 109.5
Al5 C52 H52B 109.5
H52A C52 H52B 109.5
Al5 C52 H52C 109.5
H52A C52 H52C 109.5
H52B C52 H52C 109.5
Al6 C53 H53A 109.5
Al6 C53 H53B 109.5
H53A C53 H53B 109.5
Al6 C53 H53C 109.5
H53A C53 H53C 109.5
H53B C53 H53C 109.5
C54 O17 C57 110.0(5)
C54 O17 Al4 128.1(4)
C57 O17 Al4 121.4(4)
O17 C54 C55 106.3(6)
O17 C54 H54A 110.5
C55 C54 H54A 110.5
O17 C54 H54B 110.5
C55 C54 H54B 110.5
H54A C54 H54B 108.7
C56 C55 C54 107.2(7)
C56 C55 H55A 110.3
C54 C55 H55A 110.3
C56 C55 H55B 110.3
C54 C55 H55B 110.3
H55A C55 H55B 108.5
C55 C56 C57 106.8(6)
C55 C56 H56A 110.4
C57 C56 H56A 110.4
C55 C56 H56B 110.4
C57 C56 H56B 110.4
H56A C56 H56B 108.6
C56 C57 O17 104.5(6)
C56 C57 H57A 110.9
O17 C57 H57A 110.9
C56 C57 H57B 110.9
O17 C57 H57B 110.9
H57A C57 H57B 108.9
C61 O18 C58 108.4(5)
C61 O18 Al5 125.8(4)
C58 O18 Al5 125.2(4)
C59 C58 O18 108.5(7)
C59 C58 H58A 110.0
O18 C58 H58A 110.0
C59 C58 H58B 110.0
O18 C58 H58B 110.0
H58A C58 H58B 108.4
C58 C59 C60 108.5(7)
C58 C59 H59A 110.0
C60 C59 H59A 110.0
C58 C59 H59B 110.0
C60 C59 H59B 110.0
H59A C59 H59B 108.4
C59 C60 C61 107.1(7)
C59 C60 H60A 110.3
C61 C60 H60A 110.3
C59 C60 H60B 110.3
C61 C60 H60B 110.3
H60A C60 H60B 108.5
O18 C61 C60 103.6(6)
O18 C61 H61A 111.0
C60 C61 H61A 111.0
O18 C61 H61B 111.0
C60 C61 H61B 111.0
H61A C61 H61B 109.0
C65 O19 C62 109.9(4)
C65 O19 Al6 127.4(3)
C62 O19 Al6 118.7(4)
O19 C62 C63 105.1(5)
O19 C62 H62A 110.7
C63 C62 H62A 110.7
O19 C62 H62B 110.7
C63 C62 H62B 110.7
H62A C62 H62B 108.8
C64 C63 C62 105.2(6)
C64 C63 H63A 110.7
C62 C63 H63A 110.7
C64 C63 H63B 110.7
C62 C63 H63B 110.7
H63A C63 H63B 108.8
C63 C64 C65 106.7(6)
C63 C64 H64A 110.4
C65 C64 H64A 110.4
C63 C64 H64B 110.4
C65 C64 H64B 110.4
H64A C64 H64B 108.6
O19 C65 C64 104.1(5)
O19 C65 H65A 110.9
C64 C65 H65A 110.9
O19 C65 H65B 110.9
C64 C65 H65B 110.9
H65A C65 H65B 109.0
C32 C321 C322 112.9(6)
C32 C321 C323 110.3(6)
C322 C321 C323 109.1(5)
C32 C321 H32A 108.1
C322 C321 H32A 108.1
C323 C321 H32A 108.1
C321 C322 H32B 109.5
C321 C322 H32C 109.5
H32B C322 H32C 109.5
C321 C322 H32D 109.5
H32B C322 H32D 109.5
H32C C322 H32D 109.5
C321 C323 H32E 109.5
C321 C323 H32F 109.5
H32E C323 H32F 109.5
C321 C323 H32G 109.5
H32E C323 H32G 109.5
H32F C323 H32G 109.5
C36 C361 C363 112.9(5)
C36 C361 C362 112.5(5)
C363 C361 C362 108.2(5)
C36 C361 H36A 107.7
C363 C361 H36A 107.7
C362 C361 H36A 107.7
C361 C362 H36B 109.5
C361 C362 H36C 109.5
H36B C362 H36C 109.5
C361 C362 H36D 109.5
H36B C362 H36D 109.5
H36C C362 H36D 109.5
C361 C363 H36E 109.5
C361 C363 H36F 109.5
H36E C363 H36F 109.5
C361 C363 H36G 109.5
H36E C363 H36G 109.5
H36F C363 H36G 109.5
C423 C421 C42 114.4(6)
C423 C421 C422 109.2(5)
C42 C421 C422 110.3(5)
C423 C421 H42A 107.6
C42 C421 H42A 107.6
C422 C421 H42A 107.6
C421 C422 H42B 109.5
C421 C422 H42C 109.5
H42B C422 H42C 109.5
C421 C422 H42D 109.5
H42B C422 H42D 109.5
H42C C422 H42D 109.5
C421 C423 H42E 109.5
C421 C423 H42F 109.5
H42E C423 H42F 109.5
C421 C423 H42G 109.5
H42E C423 H42G 109.5
H42F C423 H42G 109.5
C46 C461 C463 112.1(6)
C46 C461 C462 110.8(5)
C463 C461 C462 111.9(6)
C46 C461 H46A 107.3
C463 C461 H46A 107.3
C462 C461 H46A 107.3
C461 C462 H46B 109.5
C461 C462 H46C 109.5
H46B C462 H46C 109.5
C461 C462 H46D 109.5
H46B C462 H46D 109.5
H46C C462 H46D 109.5
C461 C463 H46E 109.5
C461 C463 H46F 109.5
H46E C463 H46F 109.5
C461 C463 H46G 109.5
H46E C463 H46G 109.5
H46F C463 H46G 109.5
C71 O21 C74 109(3)
O21 C71 C72 101(3)
O21 C71 H71A 111.5
C72 C71 H71A 111.5
O21 C71 H71B 111.6
C72 C71 H71B 111.6
H71A C71 H71B 109.4
C71 C72 C73 110(3)
C71 C72 H72A 109.7
C73 C72 H72A 109.7
C71 C72 H72B 109.7
C73 C72 H72B 109.7
H72A C72 H72B 108.2
C72 C73 C74 101(3)
C72 C73 H73A 111.6
C74 C73 H73A 111.6
C72 C73 H73B 111.6
C74 C73 H73B 111.5
H73A C73 H73B 109.4
O21 C74 C73 107(2)
O21 C74 H74A 110.3
C73 C74 H74A 110.3
O21 C74 H74B 110.3
C73 C74 H74B 110.3
H74A C74 H74B 108.6
C74A O21A C71A 108(3)
C72A C71A O21A 112(2)
C72A C71A H71C 109.2
O21A C71A H71C 109.3
C72A C71A H71D 109.2
O21A C71A H71D 109.3
H71C C71A H71D 107.9
C71A C72A C73A 104(3)
C71A C72A H72C 111.0
C73A C72A H72C 111.0
C71A C72A H72D 111.0
C73A C72A H72D 111.0
H72C C72A H72D 109.0
C74A C73A C72A 109(3)
C74A C73A H73C 109.9
C72A C73A H73C 109.9
C74A C73A H73D 109.7
C72A C73A H73D 109.9
H73C C73A H73D 108.3
O21A C74A C73A 107(3)
O21A C74A H74C 110.3
C73A C74A H74C 110.3
O21A C74A H74D 110.5
C73A C74A H74D 110.5
H74C C74A H74D 108.6
C78 O22 C75 120(2)
C76 C75 O22 90(2)
C76 C75 H75A 113.6
O22 C75 H75A 113.6
C76 C75 H75B 113.6
O22 C75 H75B 113.6
H75A C75 H75B 110.9
C77 C76 C75 117(3)
C77 C76 H76A 108.0
C75 C76 H76A 108.0
C77 C76 H76B 108.0
C75 C76 H76B 108.0
H76A C76 H76B 107.2
C76 C77 C78 108(3)
C76 C77 H77A 110.1
C78 C77 H77A 110.1
C76 C77 H77B 110.1
C78 C77 H77B 110.1
H77A C77 H77B 108.4
C77 C78 O22 88(2)
C77 C78 H78A 113.9
O22 C78 H78A 113.9
C77 C78 H78B 113.9
O22 C78 H78B 113.9
H78A C78 H78B 111.1

loop_
_geom_bond_atom_site_label_1
_geom_bond_atom_site_label_2
_geom_bond_distance
Al1 O4 1.716(4)
Al1 O1 1.719(4)
Al1 O7 1.904(5)
Al1 C1 1.928(7)
Al2 O5 1.706(4)
Al2 O2 1.716(4)
Al2 O8 1.900(5)
Al2 C2 1.958(6)
Al3 O3 1.725(4)
Al3 O6 1.730(4)
Al3 O9 1.881(5)
Al3 C3 1.929(6)
Si1 O1 1.602(4)
Si1 O3 1.608(4)
Si1 O2 1.609(4)
Si1 N1 1.729(4)
Si2 O6 1.609(4)
Si2 O5 1.610(4)
Si2 O4 1.618(4)
Si2 N2 1.741(4)
Si3 N1 1.747(4)
Si3 C18 1.856(6)
Si3 C17 1.864(7)
Si3 C19 1.869(7)
Si4 N2 1.738(4)
Si4 C29 1.854(6)
Si4 C27 1.854(7)
Si4 C28 1.878(6)
N1 C11 1.428(7)
N2 C21 1.451(7)
C1 H1A 0.9800
C1 H1B 0.9800
C1 H1C 0.9800
C2 H2A 0.9800
C2 H2B 0.9800
C2 H2C 0.9800
C3 H3A 0.9800
C3 H3B 0.9800
C3 H3C 0.9800
O7 C01 1.446(8)
O7 C04 1.467(8)
C01 C02 1.492(11)
C01 H01A 0.9900
C01 H01B 0.9900
C02 C03 1.432(11)
C02 H02A 0.9900
C02 H02B 0.9900
C03 C04 1.471(11)
C03 H03A 0.9900
C03 H03B 0.9900
C04 H04A 0.9900
C04 H04B 0.9900
O8 C05 1.436(9)
O8 C08 1.466(9)
C05 C06 1.470(12)
C05 H05A 0.9900
C05 H05B 0.9900
C06 C07 1.459(12)
C06 H06A 0.9900
C06 H06B 0.9900
C07 C08 1.473(11)
C07 H07A 0.9900
C07 H07B 0.9900
C08 H08A 0.9900
C08 H08B 0.9900
O9 C7 1.457(9)
O9 C4 1.457(9)
C4 C5 1.480(11)
C4 H4A 0.9900
C4 H4B 0.9900
C5 C6 1.456(12)
C5 H5A 0.9900
C5 H5B 0.9900
C6 C7 1.456(11)
C6 H6A 0.9900
C6 H6B 0.9900
C7 H7A 0.9900
C7 H7B 0.9900
C11 C16 1.402(8)
C11 C12 1.422(8)
C12 C13 1.380(9)
C12 C121 1.537(9)
C13 C14 1.338(11)
C13 H13A 0.9500
C14 C15 1.377(11)
C14 H14A 0.9500
C15 C16 1.394(9)
C15 H15A 0.9500
C16 C161 1.527(9)
C17 H17A 0.9800
C17 H17B 0.9800
C17 H17C 0.9800
C18 H18A 0.9800
C18 H18B 0.9800
C18 H18C 0.9800
C19 H19A 0.9800
C19 H19B 0.9800
C19 H19C 0.9800
C21 C26 1.407(8)
C21 C22 1.411(8)
C22 C23 1.397(9)
C22 C221 1.533(9)
C23 C24 1.369(10)
C23 H23A 0.9500
C24 C25 1.357(10)
C24 H24A 0.9500
C25 C26 1.392(9)
C25 H25A 0.9500
C26 C261 1.499(9)
C27 H27A 0.9800
C27 H27B 0.9800
C27 H27C 0.9800
C28 H28A 0.9800
C28 H28B 0.9800
C28 H28C 0.9800
C29 H29A 0.9800
C29 H29B 0.9800
C29 H29C 0.9800
C121 C123 1.529(10)
C121 C122 1.535(10)
C121 H12A 1.0000
C122 H12B 0.9800
C122 H12C 0.9800
C122 H12D 0.9800
C123 H12E 0.9800
C123 H12F 0.9800
C123 H12G 0.9800
C161 C162 1.508(8)
C161 C163 1.548(9)
C161 H16A 1.0000
C162 H16B 0.9800
C162 H16C 0.9800
C162 H16D 0.9800
C163 H16E 0.9800
C163 H16F 0.9800
C163 H16G 0.9800
C221 C223 1.529(10)
C221 C222 1.537(9)
C221 H22A 1.0000
C222 H22B 0.9800
C222 H22C 0.9800
C222 H22D 0.9800
C223 H22E 0.9800
C223 H22F 0.9800
C223 H22G 0.9800
C261 C263 1.521(9)
C261 C262 1.535(9)
C261 H26A 1.0000
C262 H26B 0.9800
C262 H26C 0.9800
C262 H26D 0.9800
C263 H26E 0.9800
C263 H26F 0.9800
C263 H26G 0.9800
Al4 O14 1.709(4)
Al4 O11 1.714(4)
Al4 O17 1.890(5)
Al4 C51 1.929(6)
Al5 O15 1.716(4)
Al5 O12 1.718(4)
Al5 O18 1.888(4)
Al5 C52 1.959(6)
Al6 O13 1.717(4)
Al6 O16 1.725(4)
Al6 O19 1.893(4)
Al6 C53 1.946(5)
Si5 O11 1.611(4)
Si5 O12 1.618(4)
Si5 O13 1.620(4)
Si5 N3 1.740(4)
Si6 O16 1.605(4)
Si6 O14 1.607(4)
Si6 O15 1.610(4)
Si6 N4 1.746(4)
Si7 N3 1.740(5)
Si7 C39 1.857(6)
Si7 C37 1.859(6)
Si7 C38 1.872(6)
Si8 N4 1.728(4)
Si8 C47 1.856(6)
Si8 C48 1.859(6)
Si8 C49 1.865(6)
N3 C31 1.440(7)
N4 C41 1.446(6)
C31 C32 1.398(8)
C31 C36 1.418(8)
C32 C33 1.406(9)
C32 C321 1.508(9)
C33 C34 1.371(10)
C33 H33A 0.9500
C34 C35 1.356(10)
C34 H34A 0.9500
C35 C36 1.405(8)
C35 H35A 0.9500
C36 C361 1.499(8)
C37 H37A 0.9800
C37 H37B 0.9800
C37 H37C 0.9800
C38 H38A 0.9800
C38 H38B 0.9800
C38 H38C 0.9800
C39 H39A 0.9800
C39 H39B 0.9800
C39 H39C 0.9800
C41 C42 1.400(8)
C41 C46 1.412(7)
C42 C43 1.395(8)
C42 C421 1.528(8)
C43 C44 1.350(10)
C43 H43A 0.9500
C44 C45 1.363(10)
C44 H44A 0.9500
C45 C46 1.407(8)
C45 H45A 0.9500
C46 C461 1.498(9)
C47 H47A 0.9800
C47 H47B 0.9800
C47 H47C 0.9800
C48 H48A 0.9800
C48 H48B 0.9800
C48 H48C 0.9800
C49 H49A 0.9800
C49 H49B 0.9800
C49 H49C 0.9800
C51 H51A 0.9800
C51 H51B 0.9800
C51 H51C 0.9800
C52 H52A 0.9800
C52 H52B 0.9800
C52 H52C 0.9800
C53 H53A 0.9800
C53 H53B 0.9800
C53 H53C 0.9800
O17 C54 1.429(8)
O17 C57 1.470(8)
C54 C55 1.472(10)
C54 H54A 0.9900
C54 H54B 0.9900
C55 C56 1.458(10)
C55 H55A 0.9900
C55 H55B 0.9900
C56 C57 1.465(10)
C56 H56A 0.9900
C56 H56B 0.9900
C57 H57A 0.9900
C57 H57B 0.9900
O18 C61 1.423(8)
O18 C58 1.454(8)
C58 C59 1.375(10)
C58 H58A 0.9900
C58 H58B 0.9900
C59 C60 1.404(11)
C59 H59A 0.9900
C59 H59B 0.9900
C60 C61 1.506(10)
C60 H60A 0.9900
C60 H60B 0.9900
C61 H61A 0.9900
C61 H61B 0.9900
O19 C65 1.452(7)
O19 C62 1.464(7)
C62 C63 1.482(9)
C62 H62A 0.9900
C62 H62B 0.9900
C63 C64 1.460(10)
C63 H63A 0.9900
C63 H63B 0.9900
C64 C65 1.465(10)
C64 H64A 0.9900
C64 H64B 0.9900
C65 H65A 0.9900
C65 H65B 0.9900
C321 C322 1.517(9)
C321 C323 1.546(9)
C321 H32A 1.0000
C322 H32B 0.9800
C322 H32C 0.9800
C322 H32D 0.9800
C323 H32E 0.9800
C323 H32F 0.9800
C323 H32G 0.9800
C361 C363 1.529(8)
C361 C362 1.543(8)
C361 H36A 1.0000
C362 H36B 0.9800
C362 H36C 0.9800
C362 H36D 0.9800
C363 H36E 0.9800
C363 H36F 0.9800
C363 H36G 0.9800
C421 C423 1.516(8)
C421 C422 1.539(9)
C421 H42A 1.0000
C422 H42B 0.9800
C422 H42C 0.9800
C422 H42D 0.9800
C423 H42E 0.9800
C423 H42F 0.9800
C423 H42G 0.9800
C461 C463 1.526(10)
C461 C462 1.557(10)
C461 H46A 1.0000
C462 H46B 0.9800
C462 H46C 0.9800
C462 H46D 0.9800
C463 H46E 0.9800
C463 H46F 0.9800
C463 H46G 0.9800
O21 C71 1.43(3)
O21 C74 1.47(3)
C71 C72 1.45(3)
C71 H71A 0.9900
C71 H71B 0.9900
C72 C73 1.49(3)
C72 H72A 0.9900
C72 H72B 0.9900
C73 C74 1.50(3)
C73 H73A 0.9900
C73 H73B 0.9900
C74 H74A 0.9900
C74 H74B 0.9900
O21A C74A 1.43(3)
O21A C71A 1.45(2)
C71A C72A 1.40(3)
C71A H71C 0.9900
C71A H71D 0.9900
C72A C73A 1.51(3)
C72A H72C 0.9900
C72A H72D 0.9900
C73A C74A 1.45(3)
C73A H73C 0.9900
C73A H73D 0.9900
C74A H74C 0.9900
C74A H74D 0.9900
O22 C78 1.49(2)
O22 C75 1.54(2)
C75 C76 1.37(2)
C75 H75A 0.9900
C75 H75B 0.9900
C76 C77 1.37(2)
C76 H76A 0.9900
C76 H76B 0.9900
C77 C78 1.49(3)
C77 H77A 0.9900
C77 H77B 0.9900
C78 H78A 0.9900
C78 H78B 0.9900
